data_7246976
loop_
_publ_author_name
'Andaloussi, Yassin H.'
'Bezrukov, Andrey A.'
'Sensharma, Debobroto'
'Zaworotko, Michael J.'

_publ_section_title
;
 Supramolecular isomerism and structural flexibility in coordination
 networks sustained by cadmium rod building blocks.
;
_journal_issue 29
_journal_name_full CrystEngComm
_journal_page_first 4175
_journal_page_last 4181
_journal_paper_doi 10.1039/d3ce00557g
_journal_volume 25
_journal_year 2023
_chemical_formula_moiety 'C20 H14 Cd N4 O8, 2(C3 H7 N O)'
_chemical_formula_sum 'C26 H28 Cd N6 O10'
_chemical_formula_weight 696.94
_chemical_name_common Cd(PyImPr)2-hlz-alpha
_chemical_name_systematic 'Catena-[bis(\b-(3,4-pyridinedicarboximido)propionato)-cadmium bis(dimethylformamide)]'
_space_group_crystal_system monoclinic
_space_group_IT_number 14
_space_group_name_Hall '-P 2ybc'
_space_group_name_H-M_alt 'P 1 21/c 1'
_atom_sites_solution_hydrogens geom
_atom_sites_solution_primary dual
_audit_creation_date 2021-12-15
_audit_creation_method
;
Olex2 1.5
(compiled 2021.12.09 svn.r5202d8cf for OlexSys, GUI svn.r6439)
;
_audit_update_record
;
2023-02-24 deposited with the CCDC.	2023-07-03 downloaded from the CCDC.
;
_cell_angle_alpha 90
_cell_angle_beta 96.0580(10)
_cell_angle_gamma 90
_cell_formula_units_Z 2
_cell_length_a 5.09680(10)
_cell_length_b 18.2442(3)
_cell_length_c 15.0256(3)
_cell_measurement_reflns_used 9867
_cell_measurement_temperature 100.00
_cell_measurement_theta_max 70.05
_cell_measurement_theta_min 3.82
_cell_volume 1389.38(5)
_computing_cell_refinement 'SAINT V8.40B (?, 2016)'
_computing_data_reduction 'SAINT V8.40B (?, 2016)'
_computing_molecular_graphics 'Olex2 1.5 (Dolomanov et al., 2009)'
_computing_publication_material 'Olex2 1.5 (Dolomanov et al., 2009)'
_computing_structure_refinement 'SHELXL 2014/7 (Sheldrick, 2015)'
_computing_structure_solution 'SHELXT 2018/2 (Sheldrick, 2018)'
_diffrn_ambient_temperature 100.00
_diffrn_measured_fraction_theta_full 0.995
_diffrn_measured_fraction_theta_max 0.992
_diffrn_measurement_device_type 'Bruker APEX-II CCD'
_diffrn_measurement_method '\f and \w scans'
_diffrn_radiation_type CuK\a
_diffrn_radiation_wavelength 1.54178
_diffrn_reflns_av_R_equivalents 0.0479
_diffrn_reflns_av_unetI/netI 0.0330
_diffrn_reflns_Laue_measured_fraction_full 0.995
_diffrn_reflns_Laue_measured_fraction_max 0.992
_diffrn_reflns_limit_h_max 6
_diffrn_reflns_limit_h_min -6
_diffrn_reflns_limit_k_max 22
_diffrn_reflns_limit_k_min -21
_diffrn_reflns_limit_l_max 18
_diffrn_reflns_limit_l_min -12
_diffrn_reflns_number 13927
_diffrn_reflns_point_group_measured_fraction_full 0.995
_diffrn_reflns_point_group_measured_fraction_max 0.992
_diffrn_reflns_theta_full 67.679
_diffrn_reflns_theta_max 70.138
_diffrn_reflns_theta_min 4.848
_diffrn_source_current 0.0
_diffrn_source_power 0.0
_diffrn_source_voltage 0.0
_diffrn_standards_number 0
_exptl_absorpt_coefficient_mu 6.900
_exptl_absorpt_correction_T_max 0.7533
_exptl_absorpt_correction_T_min 0.4230
_exptl_absorpt_correction_type multi-scan
_exptl_absorpt_process_details
;
SADABS-2016/2 (Bruker,2016/2) was used for absorption correction.
wR2(int) was 0.1270 before and 0.0736 after correction.
The Ratio of minimum to maximum transmission is 0.5615.
The \l/2 correction factor is Not present.
;
_exptl_crystal_colour 'clear colourless'
_exptl_crystal_colour_lustre clear
_exptl_crystal_colour_primary colourless
_exptl_crystal_density_diffrn 1.666
_exptl_crystal_description block
_exptl_crystal_F_000 708
_exptl_crystal_recrystallization_method 'Reactive crystallisation (Solvothermal)'
_exptl_crystal_size_max 0.35
_exptl_crystal_size_mid 0.121
_exptl_crystal_size_min 0.1
_refine_diff_density_max 0.651
_refine_diff_density_min -0.632
_refine_diff_density_rms 0.089
_refine_ls_extinction_coef 0.0013(2)
_refine_ls_extinction_expression Fc^*^=kFc[1+0.001xFc^2^\l^3^/sin(2\q)]^-1/4^
_refine_ls_extinction_method 'SHELXL-2014/7 (Sheldrick 2014'
_refine_ls_goodness_of_fit_ref 1.127
_refine_ls_hydrogen_treatment constr
_refine_ls_matrix_type full
_refine_ls_number_parameters 199
_refine_ls_number_reflns 2625
_refine_ls_number_restraints 0
_refine_ls_restrained_S_all 1.127
_refine_ls_R_factor_all 0.0320
_refine_ls_R_factor_gt 0.0310
_refine_ls_shift/su_max 0.000
_refine_ls_shift/su_mean 0.000
_refine_ls_structure_factor_coef Fsqd
_refine_ls_weighting_details 'w=1/[\s^2^(Fo^2^)+(0.0324P)^2^+2.2166P] where P=(Fo^2^+2Fc^2^)/3'
_refine_ls_weighting_scheme calc
_refine_ls_wR_factor_gt 0.0790
_refine_ls_wR_factor_ref 0.0798
_reflns_Friedel_coverage 0.000
_reflns_number_gt 2531
_reflns_number_total 2625
_reflns_threshold_expression 'I > 2\s(I)'
_cod_data_source_file d3ce00557g2.cif
_cod_data_source_block Cd(PyImPr)2-hlz-alpha
_cod_depositor_comments 'Adding full bibliography for 7246974--7246977.cif.'
_cod_database_code 7246976
_shelx_shelxl_version_number 2014/7
_shelx_space_group_comment
;
The symmetry employed for this shelxl refinement is uniquely defined
by the following loop, which should always be used as a source of
symmetry information in preference to the above space-group names.
They are only intended as comments.
;
_shelx_estimated_absorpt_t_max 0.545
_shelx_estimated_absorpt_t_min 0.196
_olex2_refinement_description
;
1. Fixed Uiso
 At 1.2 times of:
  All C(H) groups, All C(H,H) groups
 At 1.5 times of:
  All C(H,H,H) groups
2.a Secondary CH2 refined with riding coordinates:
 C9(H9A,H9B), C8(H8A,H8B)
2.b Aromatic/amide H refined with riding coordinates:
 C5(H5), C1(H1), C4(H4), C11(H11)
2.c Idealised Me refined as rotating group:
 C13(H13A,H13B,H13C), C12(H12A,H12B,H12C)
;
_olex2_submission_special_instructions 'No special instructions were received'

loop_
_space_group_symop_operation_xyz
'x, y, z'
'-x, y+1/2, -z+1/2'
'-x, -y, -z'
'x, -y-1/2, z-1/2'

loop_
_atom_site_label
_atom_site_type_symbol
_atom_site_fract_x
_atom_site_fract_y
_atom_site_fract_z
_atom_site_U_iso_or_equiv
_atom_site_adp_type
_atom_site_occupancy
_atom_site_site_symmetry_order
_atom_site_calc_flag
_atom_site_refinement_flags_posn
_atom_site_refinement_flags_adp
_atom_site_refinement_flags_occupancy
_atom_site_disorder_assembly
_atom_site_disorder_group
Cd1 Cd 1.0000 0.5000 1.0000 0.01236(13) Uani 1 2 d S . P . .
O4 O 0.3350(4) 0.48305(10) 0.91216(13) 0.0160(4) Uani 1 1 d . . . . .
O3 O 0.7159(3) 0.53022(10) 0.87845(12) 0.0171(4) Uani 1 1 d . . . . .
O1 O 0.6514(4) 0.75473(12) 0.71740(14) 0.0298(5) Uani 1 1 d . . . . .
O2 O -0.0175(4) 0.60004(11) 0.61211(15) 0.0307(5) Uani 1 1 d . . . . .
N1 N 0.0661(4) 0.87256(12) 0.52421(16) 0.0174(5) Uani 1 1 d . . . . .
O5 O 0.3430(5) 0.72913(13) 0.40067(16) 0.0374(6) Uani 1 1 d . . . . .
N2 N 0.3424(5) 0.66414(13) 0.67994(16) 0.0227(5) Uani 1 1 d . . . . .
C9 C 0.3237(5) 0.58821(14) 0.81550(18) 0.0164(5) Uani 1 1 d . . . . .
H9A H 0.1425 0.5713 0.7954 0.020 Uiso 1 1 calc R U . . .
H9B H 0.3103 0.6335 0.8511 0.020 Uiso 1 1 calc R U . . .
C10 C 0.4666(5) 0.52956(13) 0.87383(16) 0.0132(5) Uani 1 1 d . . . . .
C2 C 0.2599(5) 0.77628(15) 0.61215(18) 0.0192(5) Uani 1 1 d . . . . .
N3 N 0.1716(6) 0.61898(16) 0.3525(2) 0.0355(6) Uani 1 1 d . . . . .
C5 C -0.1388(5) 0.75266(16) 0.51777(19) 0.0223(6) Uani 1 1 d . . . . .
H5 H -0.2758 0.7210 0.4934 0.027 Uiso 1 1 calc R U . . .
C1 C 0.2620(5) 0.84777(15) 0.58352(19) 0.0205(6) Uani 1 1 d . . . . .
H1 H 0.4015 0.8796 0.6056 0.025 Uiso 1 1 calc R U . . .
C6 C 0.0591(5) 0.72921(15) 0.57985(19) 0.0198(6) Uani 1 1 d . . . . .
C4 C -0.1266(6) 0.82605(16) 0.49265(19) 0.0223(6) Uani 1 1 d . . . . .
H4 H -0.2630 0.8444 0.4506 0.027 Uiso 1 1 calc R U . . .
C3 C 0.4479(5) 0.73447(15) 0.67642(19) 0.0215(6) Uani 1 1 d . . . . .
C8 C 0.4665(6) 0.60497(16) 0.7348(2) 0.0254(6) Uani 1 1 d . . . . .
H8A H 0.6510 0.6188 0.7551 0.030 Uiso 1 1 calc R U . . .
H8B H 0.4711 0.5602 0.6977 0.030 Uiso 1 1 calc R U . . .
C7 C 0.1099(6) 0.65583(15) 0.62306(19) 0.0222(6) Uani 1 1 d . . . . .
C11 C 0.1921(6) 0.69211(18) 0.3508(2) 0.0303(7) Uani 1 1 d . . . . .
H11 H 0.0790 0.7174 0.3068 0.036 Uiso 1 1 calc R U . . .
C13 C -0.0039(9) 0.5801(2) 0.2868(3) 0.0496(10) Uani 1 1 d . . . . .
H13A H -0.1125 0.6154 0.2501 0.074 Uiso 1 1 calc R U . . .
H13B H -0.1183 0.5475 0.3173 0.074 Uiso 1 1 calc R U . . .
H13C H 0.1002 0.5510 0.2484 0.074 Uiso 1 1 calc R U . . .
C12 C 0.3342(10) 0.5763(2) 0.4186(3) 0.0535(11) Uani 1 1 d . . . . .
H12A H 0.4674 0.5494 0.3892 0.080 Uiso 1 1 calc R U . . .
H12B H 0.2232 0.5416 0.4473 0.080 Uiso 1 1 calc R U . . .
H12C H 0.4219 0.6093 0.4639 0.080 Uiso 1 1 calc R U . . .

loop_
_atom_site_aniso_label
_atom_site_aniso_U_11
_atom_site_aniso_U_22
_atom_site_aniso_U_33
_atom_site_aniso_U_23
_atom_site_aniso_U_13
_atom_site_aniso_U_12
Cd1 0.01137(16) 0.01002(17) 0.01479(17) 0.00019(8) -0.00280(10) -0.00002(8)
O4 0.0159(9) 0.0137(8) 0.0182(9) 0.0012(7) 0.0004(7) 0.0027(7)
O3 0.0133(9) 0.0211(10) 0.0157(9) 0.0033(7) -0.0038(7) 0.0017(7)
O1 0.0239(11) 0.0315(11) 0.0319(11) 0.0067(9) -0.0064(9) -0.0004(9)
O2 0.0351(12) 0.0198(10) 0.0361(12) 0.0041(9) -0.0003(9) -0.0045(9)
N1 0.0178(10) 0.0128(11) 0.0215(11) -0.0002(9) 0.0018(9) -0.0002(9)
O5 0.0339(12) 0.0360(13) 0.0399(13) -0.0038(10) -0.0074(10) -0.0060(10)
N2 0.0208(11) 0.0208(12) 0.0261(12) 0.0084(10) 0.0009(10) 0.0010(9)
C9 0.0126(11) 0.0156(12) 0.0205(13) 0.0034(10) -0.0007(10) 0.0004(10)
C10 0.0153(12) 0.0105(12) 0.0131(12) -0.0028(9) -0.0016(9) 0.0010(9)
C2 0.0178(13) 0.0192(13) 0.0204(13) 0.0016(10) 0.0013(10) 0.0008(10)
N3 0.0378(15) 0.0310(15) 0.0375(16) -0.0069(12) 0.0031(12) -0.0056(12)
C5 0.0205(13) 0.0197(14) 0.0256(14) 0.0006(11) -0.0023(11) -0.0047(11)
C1 0.0184(13) 0.0185(13) 0.0241(14) 0.0007(11) 0.0005(11) -0.0003(10)
C6 0.0186(13) 0.0185(13) 0.0227(13) 0.0006(11) 0.0034(10) -0.0013(10)
C4 0.0221(14) 0.0226(14) 0.0210(14) 0.0016(11) -0.0030(11) 0.0017(11)
C3 0.0207(13) 0.0217(14) 0.0221(14) 0.0052(11) 0.0024(11) 0.0028(11)
C8 0.0260(15) 0.0237(15) 0.0268(15) 0.0101(12) 0.0044(12) 0.0078(11)
C7 0.0255(14) 0.0182(14) 0.0233(14) 0.0027(11) 0.0035(11) 0.0006(11)
C11 0.0319(16) 0.0314(17) 0.0267(15) -0.0007(13) -0.0008(13) -0.0047(13)
C13 0.059(2) 0.038(2) 0.051(2) -0.0125(17) 0.0041(19) -0.0170(18)
C12 0.072(3) 0.036(2) 0.051(2) -0.0020(17) -0.003(2) 0.014(2)

loop_
_atom_type_symbol
_atom_type_description
_atom_type_scat_dispersion_real
_atom_type_scat_dispersion_imag
_atom_type_scat_source
C C 0.0181 0.0091 'International Tables Vol C Tables 4.2.6.8 and 6.1.1.4'
H H 0.0000 0.0000 'International Tables Vol C Tables 4.2.6.8 and 6.1.1.4'
Cd Cd 0.1185 4.6533 'International Tables Vol C Tables 4.2.6.8 and 6.1.1.4'
N N 0.0311 0.0180 'International Tables Vol C Tables 4.2.6.8 and 6.1.1.4'
O O 0.0492 0.0322 'International Tables Vol C Tables 4.2.6.8 and 6.1.1.4'

loop_
_geom_angle_atom_site_label_1
_geom_angle_atom_site_label_2
_geom_angle_atom_site_label_3
_geom_angle
_geom_angle_site_symmetry_1
_geom_angle_site_symmetry_3
_geom_angle_publ_flag
O4 Cd1 O4 180.0 1_655 3_667 ?
O4 Cd1 N1 96.80(7) 3_667 2_646 ?
O4 Cd1 N1 83.20(7) 3_667 4_676 ?
O4 Cd1 N1 83.20(7) 1_655 2_646 ?
O4 Cd1 N1 96.80(7) 1_655 4_676 ?
O3 Cd1 O4 88.84(7) . 3_667 ?
O3 Cd1 O4 91.15(6) 3_767 3_667 ?
O3 Cd1 O4 88.85(7) 3_767 1_655 ?
O3 Cd1 O4 91.16(6) . 1_655 ?
O3 Cd1 O3 180.0 . 3_767 ?
O3 Cd1 N1 92.66(7) . 2_646 ?
O3 Cd1 N1 87.34(7) . 4_676 ?
O3 Cd1 N1 92.65(7) 3_767 4_676 ?
O3 Cd1 N1 87.35(7) 3_767 2_646 ?
N1 Cd1 N1 180.0 4_676 2_646 ?
C10 O4 Cd1 129.76(17) . 1_455 ?
C10 O3 Cd1 126.31(16) . . ?
C1 N1 Cd1 121.00(18) . 2_656 ?
C1 N1 C4 119.0(2) . . ?
C4 N1 Cd1 118.52(18) . 2_656 ?
C3 N2 C8 123.7(2) . . ?
C7 N2 C3 112.5(2) . . ?
C7 N2 C8 123.7(2) . . ?
H9A C9 H9B 108.0 . . ?
C10 C9 H9A 109.4 . . ?
C10 C9 H9B 109.4 . . ?
C8 C9 H9A 109.4 . . ?
C8 C9 H9B 109.4 . . ?
C8 C9 C10 111.3(2) . . ?
O4 C10 O3 124.2(2) . . ?
O4 C10 C9 119.5(2) . . ?
O3 C10 C9 116.3(2) . . ?
C1 C2 C6 120.6(2) . . ?
C1 C2 C3 131.4(3) . . ?
C6 C2 C3 108.0(2) . . ?
C11 N3 C13 121.3(3) . . ?
C11 N3 C12 120.5(3) . . ?
C13 N3 C12 118.1(3) . . ?
C6 C5 H5 122.1 . . ?
C6 C5 C4 115.7(2) . . ?
C4 C5 H5 122.1 . . ?
N1 C1 C2 119.8(2) . . ?
N1 C1 H1 120.1 . . ?
C2 C1 H1 120.1 . . ?
C2 C6 C7 108.3(2) . . ?
C5 C6 C2 120.7(3) . . ?
C5 C6 C7 131.0(3) . . ?
N1 C4 C5 124.2(3) . . ?
N1 C4 H4 117.9 . . ?
C5 C4 H4 117.9 . . ?
O1 C3 N2 125.2(3) . . ?
O1 C3 C2 129.1(3) . . ?
N2 C3 C2 105.7(2) . . ?
N2 C8 C9 112.7(2) . . ?
N2 C8 H8A 109.1 . . ?
N2 C8 H8B 109.1 . . ?
C9 C8 H8A 109.1 . . ?
C9 C8 H8B 109.1 . . ?
H8A C8 H8B 107.8 . . ?
O2 C7 N2 125.8(3) . . ?
O2 C7 C6 128.9(3) . . ?
N2 C7 C6 105.4(2) . . ?
O5 C11 N3 125.8(3) . . ?
O5 C11 H11 117.1 . . ?
N3 C11 H11 117.1 . . ?
N3 C13 H13A 109.5 . . ?
N3 C13 H13B 109.5 . . ?
N3 C13 H13C 109.5 . . ?
H13A C13 H13B 109.5 . . ?
H13A C13 H13C 109.5 . . ?
H13B C13 H13C 109.5 . . ?
N3 C12 H12A 109.5 . . ?
N3 C12 H12B 109.5 . . ?
N3 C12 H12C 109.5 . . ?
H12A C12 H12B 109.5 . . ?
H12A C12 H12C 109.5 . . ?
H12B C12 H12C 109.5 . . ?

loop_
_geom_bond_atom_site_label_1
_geom_bond_atom_site_label_2
_geom_bond_distance
_geom_bond_site_symmetry_2
_geom_bond_publ_flag
Cd1 O4 2.2866(19) 3_667 ?
Cd1 O4 2.2866(19) 1_655 ?
Cd1 O3 2.2755(17) . ?
Cd1 O3 2.2755(17) 3_767 ?
Cd1 N1 2.372(2) 4_676 ?
Cd1 N1 2.372(2) 2_646 ?
O4 Cd1 2.2866(19) 1_455 ?
O4 C10 1.258(3) . ?
O3 C10 1.265(3) . ?
O1 C3 1.207(3) . ?
O2 C7 1.209(4) . ?
N1 Cd1 2.372(2) 2_656 ?
N1 C1 1.345(4) . ?
N1 C4 1.346(4) . ?
O5 C11 1.220(4) . ?
N2 C3 1.394(4) . ?
N2 C8 1.461(3) . ?
N2 C7 1.394(4) . ?
C9 H9A 0.9900 . ?
C9 H9B 0.9900 . ?
C9 C10 1.519(3) . ?
C9 C8 1.510(4) . ?
C2 C1 1.374(4) . ?
C2 C6 1.384(4) . ?
C2 C3 1.496(4) . ?
N3 C11 1.339(4) . ?
N3 C13 1.447(5) . ?
N3 C12 1.450(5) . ?
C5 H5 0.9500 . ?
C5 C6 1.368(4) . ?
C5 C4 1.394(4) . ?
C1 H1 0.9500 . ?
C6 C7 1.498(4) . ?
C4 H4 0.9500 . ?
C8 H8A 0.9900 . ?
C8 H8B 0.9900 . ?
C11 H11 0.9500 . ?
C13 H13A 0.9800 . ?
C13 H13B 0.9800 . ?
C13 H13C 0.9800 . ?
C12 H12A 0.9800 . ?
C12 H12B 0.9800 . ?
C12 H12C 0.9800 . ?

loop_
_geom_torsion_atom_site_label_1
_geom_torsion_atom_site_label_2
_geom_torsion_atom_site_label_3
_geom_torsion_atom_site_label_4
_geom_torsion
_geom_torsion_site_symmetry_1
_geom_torsion_site_symmetry_2
_geom_torsion_site_symmetry_3
_geom_torsion_site_symmetry_4
_geom_torsion_publ_flag
Cd1 O4 C10 O3 130.7(2) 1_455 . . . ?
Cd1 O4 C10 C9 -51.2(3) 1_455 . . . ?
Cd1 O3 C10 O4 -36.1(3) . . . . ?
Cd1 O3 C10 C9 145.73(18) . . . . ?
Cd1 N1 C1 C2 164.6(2) 2_656 . . . ?
Cd1 N1 C4 C5 -165.9(2) 2_656 . . . ?
C10 C9 C8 N2 -176.7(2) . . . . ?
C2 C6 C7 O2 -179.2(3) . . . . ?
C2 C6 C7 N2 0.3(3) . . . . ?
C5 C6 C7 O2 -0.2(5) . . . . ?
C5 C6 C7 N2 179.2(3) . . . . ?
C1 N1 C4 C5 0.3(4) . . . . ?
C1 C2 C6 C5 1.0(4) . . . . ?
C1 C2 C6 C7 -179.9(3) . . . . ?
C1 C2 C3 O1 -1.4(5) . . . . ?
C1 C2 C3 N2 179.3(3) . . . . ?
C6 C2 C1 N1 0.6(4) . . . . ?
C6 C2 C3 O1 178.1(3) . . . . ?
C6 C2 C3 N2 -1.3(3) . . . . ?
C6 C5 C4 N1 1.3(4) . . . . ?
C4 N1 C1 C2 -1.2(4) . . . . ?
C4 C5 C6 C2 -1.9(4) . . . . ?
C4 C5 C6 C7 179.3(3) . . . . ?
C3 N2 C8 C9 106.9(3) . . . . ?
C3 N2 C7 O2 178.3(3) . . . . ?
C3 N2 C7 C6 -1.1(3) . . . . ?
C3 C2 C1 N1 180.0(3) . . . . ?
C3 C2 C6 C5 -178.5(3) . . . . ?
C3 C2 C6 C7 0.6(3) . . . . ?
C8 N2 C3 O1 0.1(5) . . . . ?
C8 N2 C3 C2 179.5(3) . . . . ?
C8 N2 C7 O2 0.4(5) . . . . ?
C8 N2 C7 C6 -179.1(2) . . . . ?
C8 C9 C10 O4 -143.4(2) . . . . ?
C8 C9 C10 O3 34.9(3) . . . . ?
C7 N2 C3 O1 -177.9(3) . . . . ?
C7 N2 C3 C2 1.5(3) . . . . ?
C7 N2 C8 C9 -75.3(4) . . . . ?
C13 N3 C11 O5 -176.4(4) . . . . ?
C12 N3 C11 O5 1.0(6) . . . . ?
